data_4030967
loop_
_publ_author_name
'Kamal, Ahmed'
'Sastry, K. N. Visweswara'
'Chandrasekhar, D.'
'Mani, Geeta Sai'
'Adiyala, Praveen Reddy'
'Nanubolu, Jagadeesh Babu'
'Singarapu, Kiran Kumar'
'Maurya, Ram Awatar'

_publ_section_title
;
 One-pot, three-component approach to the synthesis of
 3,4,5-trisubstituted pyrazoles.
;
_journal_issue 9
_journal_name_full 'The Journal of organic chemistry'
_journal_page_first 4325
_journal_page_last 4335
_journal_paper_doi 10.1021/jo502946g
_journal_volume 80
_journal_year 2015
_chemical_formula_moiety 'C21 H18 N4 O7'
_chemical_formula_sum 'C21 H18 N4 O7'
_chemical_formula_weight 438.39
_chemical_name_systematic
; 
 Ethyl 2-(3-acetyl-4-(3-nitrophenyl)-5-(4-nitrophenyl)-1H-pyrazol-1-yl)acetate
;
_space_group_IT_number 14
_symmetry_cell_setting monoclinic
_symmetry_space_group_name_Hall '-P 2ybc'
_symmetry_space_group_name_H-M 'P 1 21/c 1'
_atom_sites_solution_hydrogens geom
_atom_sites_solution_primary direct
_atom_sites_solution_secondary difmap
_audit_creation_method SHELXL-97
_cell_angle_alpha 90.00
_cell_angle_beta 109.1290(10)
_cell_angle_gamma 90.00
_cell_formula_units_Z 4
_cell_length_a 10.6542(8)
_cell_length_b 23.6126(17)
_cell_length_c 9.1002(6)
_cell_measurement_reflns_used 6044
_cell_measurement_temperature 293(2)
_cell_measurement_theta_max 25.68
_cell_measurement_theta_min 2.20
_cell_volume 2163.0(3)
_computing_cell_refinement 'Bruker SMART'
_computing_data_collection 'Bruker SMART'
_computing_data_reduction 'Bruker SAINT'
_computing_molecular_graphics 'Bruker SHELXTL'
_computing_publication_material 'Bruker SHELXTL'
_computing_structure_refinement 'Bruker SHELXTL'
_computing_structure_solution 'Bruker SHELXTL'
_diffrn_ambient_temperature 293(2)
_diffrn_measured_fraction_theta_full 1.000
_diffrn_measured_fraction_theta_max 1.000
_diffrn_measurement_device_type 'CCD area detector'
_diffrn_measurement_method 'phi and omega scans'
_diffrn_radiation_monochromator graphite
_diffrn_radiation_source 'fine-focus sealed tube'
_diffrn_radiation_type MoK\a
_diffrn_radiation_wavelength 0.71073
_diffrn_reflns_av_R_equivalents 0.0253
_diffrn_reflns_av_sigmaI/netI 0.0182
_diffrn_reflns_limit_h_max 12
_diffrn_reflns_limit_h_min -12
_diffrn_reflns_limit_k_max 28
_diffrn_reflns_limit_k_min -28
_diffrn_reflns_limit_l_max 10
_diffrn_reflns_limit_l_min -10
_diffrn_reflns_number 20225
_diffrn_reflns_theta_full 25.00
_diffrn_reflns_theta_max 25.00
_diffrn_reflns_theta_min 1.72
_exptl_absorpt_coefficient_mu 0.103
_exptl_absorpt_correction_T_max 0.9867
_exptl_absorpt_correction_T_min 0.9579
_exptl_absorpt_correction_type multi-scan
_exptl_absorpt_process_details 'Bruker AXS SADABS program'
_exptl_crystal_density_diffrn 1.346
_exptl_crystal_density_method 'not measured'
_exptl_crystal_description plate
_exptl_crystal_F_000 912
_exptl_crystal_size_max 0.42
_exptl_crystal_size_mid 0.38
_exptl_crystal_size_min 0.13
_refine_diff_density_max 0.323
_refine_diff_density_min -0.148
_refine_diff_density_rms 0.050
_refine_ls_extinction_method none
_refine_ls_goodness_of_fit_ref 1.134
_refine_ls_hydrogen_treatment constr
_refine_ls_matrix_type full
_refine_ls_number_parameters 337
_refine_ls_number_reflns 3801
_refine_ls_number_restraints 60
_refine_ls_restrained_S_all 1.139
_refine_ls_R_factor_all 0.0869
_refine_ls_R_factor_gt 0.0692
_refine_ls_shift/su_max 0.000
_refine_ls_shift/su_mean 0.000
_refine_ls_structure_factor_coef Fsqd
_refine_ls_weighting_details 'calc w=1/[\s^2^(Fo^2^)+(0.0768P)^2^+1.2160P] where P=(Fo^2^+2Fc^2^)/3'
_refine_ls_weighting_scheme calc
_refine_ls_wR_factor_gt 0.1719
_refine_ls_wR_factor_ref 0.1852
_reflns_number_gt 2977
_reflns_number_total 3801
_reflns_threshold_expression >2sigma(I)
_cod_data_source_file jo502946g_si_002.cif
_cod_data_source_block ay74
_cod_depositor_comments
;
The following automatic conversions were performed:

'_symmetry_cell_setting' value 'Monoclinic' changed to 'monoclinic'
according to
/usr/data/users/saulius/crontab/automatic-downloads/rss-feeds/ACS/lib/dictionaries/cif_core.dic
dictionary named 'cif_core.dic' version 2.4.2 from 2011-04-26.

Automatic conversion script
Id: cif_fix_values 3271 2015-04-21 07:52:19Z andrius 

 Adding full bibliography for 4030967.cif.
;
_cod_original_sg_symbol_Hall '-P 2ybc '
_cod_original_sg_symbol_H-M 'P 21/c  '
_cod_database_code 4030967

loop_
_symmetry_equiv_pos_as_xyz
'x, y, z'
'-x, y+1/2, -z+1/2'
'-x, -y, -z'
'x, -y-1/2, z-1/2'

loop_
_atom_site_label
_atom_site_type_symbol
_atom_site_fract_x
_atom_site_fract_y
_atom_site_fract_z
_atom_site_U_iso_or_equiv
_atom_site_adp_type
_atom_site_occupancy
_atom_site_symmetry_multiplicity
_atom_site_calc_flag
_atom_site_refinement_flags
_atom_site_disorder_assembly
_atom_site_disorder_group
C1 C -0.1822(3) 0.25302(13) 0.5063(3) 0.0563(7) Uani 1 1 d . . .
C2 C -0.1085(3) 0.28646(12) 0.6272(4) 0.0573(7) Uani 1 1 d . . .
H2 H -0.1353 0.3233 0.6381 0.069 Uiso 1 1 calc R . .
C3 C 0.0054(3) 0.26469(11) 0.7321(3) 0.0538(7) Uani 1 1 d . . .
H3 H 0.0551 0.2869 0.8152 0.065 Uiso 1 1 calc R . .
C4 C 0.0474(3) 0.21006(11) 0.7159(3) 0.0483(7) Uani 1 1 d . . .
C5 C -0.0308(3) 0.17722(12) 0.5938(3) 0.0575(7) Uani 1 1 d . . .
H5 H -0.0048 0.1404 0.5821 0.069 Uiso 1 1 calc R . .
C6 C -0.1464(3) 0.19816(13) 0.4897(3) 0.0602(8) Uani 1 1 d . . .
H6 H -0.1993 0.1756 0.4096 0.072 Uiso 1 1 calc R . .
C7 C 0.1691(3) 0.18573(10) 0.8232(3) 0.0474(6) Uani 1 1 d . . .
C8 C 0.3242(3) 0.26878(11) 0.8313(4) 0.0609(8) Uani 1 1 d . . .
H8A H 0.2604 0.2802 0.7327 0.073 Uiso 1 1 calc R . .
H8B H 0.4109 0.2667 0.8183 0.073 Uiso 1 1 calc R . .
C9 C 0.3275(3) 0.31232(12) 0.9523(4) 0.0629(8) Uani 1 1 d D . .
C10 C 0.3775(11) 0.4131(4) 1.0001(13) 0.117(4) Uani 0.51 1 d PDU A 1
H10A H 0.3046 0.4146 1.0417 0.140 Uiso 0.51 1 calc PR A 1
H10B H 0.3727 0.4458 0.9341 0.140 Uiso 0.51 1 calc PR A 1
C11 C 0.5073(16) 0.4110(7) 1.1275(15) 0.170(6) Uani 0.51 1 d PDU A 1
H11A H 0.5046 0.3821 1.2007 0.255 Uiso 0.51 1 calc PR A 1
H11B H 0.5246 0.4470 1.1793 0.255 Uiso 0.51 1 calc PR A 1
H11C H 0.5765 0.4025 1.0849 0.255 Uiso 0.51 1 calc PR A 1
C12 C 0.3278(3) 0.13128(12) 0.9761(4) 0.0565(7) Uani 1 1 d . . .
C13 C 0.4089(3) 0.08576(14) 1.0744(4) 0.0668(8) Uani 1 1 d . . .
C14 C 0.5543(4) 0.09488(19) 1.1460(6) 0.1066(15) Uani 1 1 d . . .
H14A H 0.5699 0.1278 1.2116 0.160 Uiso 1 1 calc R . .
H14B H 0.5931 0.1004 1.0656 0.160 Uiso 1 1 calc R . .
H14C H 0.5937 0.0624 1.2070 0.160 Uiso 1 1 calc R . .
C15 C 0.1925(3) 0.13224(11) 0.8891(3) 0.0494(7) Uani 1 1 d . . .
C16 C 0.0897(3) 0.08721(10) 0.8628(3) 0.0481(6) Uani 1 1 d . . .
C17 C -0.0267(3) 0.09699(12) 0.8951(4) 0.0573(7) Uani 1 1 d . . .
H17 H -0.0383 0.1314 0.9386 0.069 Uiso 1 1 calc R . .
C18 C -0.1264(3) 0.05644(14) 0.8638(4) 0.0669(8) Uani 1 1 d . . .
H18 H -0.2039 0.0639 0.8861 0.080 Uiso 1 1 calc R . .
C19 C -0.1108(3) 0.00531(13) 0.8001(4) 0.0650(9) Uani 1 1 d . . .
H19 H -0.1764 -0.0224 0.7797 0.078 Uiso 1 1 calc R . .
C20 C 0.0044(3) -0.00364(11) 0.7677(4) 0.0603(8) Uani 1 1 d . C .
C21 C 0.1057(3) 0.03584(11) 0.7984(3) 0.0566(7) Uani 1 1 d . . .
H21 H 0.1831 0.0279 0.7762 0.068 Uiso 1 1 calc R . .
C10D C 0.4235(14) 0.3942(4) 1.0771(13) 0.103(3) Uani 0.49 1 d PDU B 2
H10C H 0.4535 0.3780 1.1808 0.124 Uiso 0.49 1 calc PR B 2
H10D H 0.3366 0.4111 1.0583 0.124 Uiso 0.49 1 calc PR B 2
C11D C 0.5200(16) 0.4368(6) 1.0585(17) 0.179(6) Uani 0.49 1 d PDU B 2
H11D H 0.6012 0.4181 1.0625 0.269 Uiso 0.49 1 calc PR B 2
H11E H 0.5378 0.4641 1.1408 0.269 Uiso 0.49 1 calc PR B 2
H11F H 0.4834 0.4555 0.9601 0.269 Uiso 0.49 1 calc PR B 2
N1 N -0.2976(3) 0.27722(15) 0.3893(4) 0.0765(8) Uani 1 1 d . . .
N2 N 0.2883(2) 0.21298(9) 0.8739(3) 0.0541(6) Uani 1 1 d . . .
N3 N 0.3858(2) 0.18061(10) 0.9659(3) 0.0603(6) Uani 1 1 d . . .
N4 N 0.0246(3) -0.05845(13) 0.7022(5) 0.0911(10) Uani 1 1 d D . .
O1 O -0.3170(3) 0.32801(14) 0.3953(4) 0.1096(10) Uani 1 1 d . . .
O2 O -0.3689(3) 0.24647(15) 0.2896(4) 0.1104(10) Uani 1 1 d . . .
O3 O 0.2734(3) 0.30751(10) 1.0470(3) 0.0800(7) Uani 1 1 d . . .
O4 O 0.3738(8) 0.3605(3) 0.9139(10) 0.078(3) Uani 0.51 1 d PD A 1
O5 O 0.3573(2) 0.04209(11) 1.0937(3) 0.0941(9) Uani 1 1 d . . .
O6 O 0.1091(11) -0.0587(6) 0.6372(16) 0.149(5) Uani 0.57 1 d PDU C 1
O7 O -0.0549(12) -0.0956(5) 0.7047(16) 0.110(4) Uani 0.57 1 d PDU C 1
O4D O 0.4191(8) 0.3512(3) 0.9604(11) 0.085(3) Uani 0.49 1 d PD B 2
O6D O 0.1354(9) -0.0718(7) 0.701(2) 0.113(5) Uani 0.43 1 d PDU C 2
O7D O -0.0684(15) -0.0917(7) 0.653(2) 0.111(6) Uani 0.43 1 d PDU C 2

loop_
_atom_site_aniso_label
_atom_site_aniso_U_11
_atom_site_aniso_U_22
_atom_site_aniso_U_33
_atom_site_aniso_U_23
_atom_site_aniso_U_13
_atom_site_aniso_U_12
C1 0.0509(16) 0.0636(18) 0.0570(17) 0.0063(14) 0.0212(14) -0.0033(14)
C2 0.0677(19) 0.0431(15) 0.0672(19) 0.0016(13) 0.0303(16) 0.0029(13)
C3 0.0649(18) 0.0417(15) 0.0567(16) -0.0037(12) 0.0226(14) -0.0052(13)
C4 0.0626(17) 0.0376(13) 0.0510(15) -0.0017(11) 0.0276(13) -0.0081(12)
C5 0.0724(19) 0.0412(15) 0.0602(18) -0.0039(13) 0.0235(16) -0.0054(13)
C6 0.0670(19) 0.0571(18) 0.0542(17) -0.0057(14) 0.0167(15) -0.0144(15)
C7 0.0579(16) 0.0364(13) 0.0533(15) -0.0076(11) 0.0258(13) -0.0083(12)
C8 0.073(2) 0.0443(16) 0.0722(19) -0.0016(14) 0.0323(16) -0.0151(14)
C9 0.069(2) 0.0476(17) 0.070(2) -0.0030(14) 0.0207(17) -0.0088(15)
C10 0.129(8) 0.086(7) 0.105(8) 0.012(6) -0.004(6) -0.024(6)
C11 0.222(13) 0.114(11) 0.103(10) 0.011(7) -0.042(9) -0.015(10)
C12 0.0593(18) 0.0451(15) 0.0663(18) -0.0007(13) 0.0223(15) -0.0032(13)
C13 0.0639(19) 0.0558(18) 0.077(2) 0.0094(16) 0.0185(17) 0.0005(15)
C14 0.066(2) 0.095(3) 0.141(4) 0.028(3) 0.009(2) -0.001(2)
C15 0.0568(16) 0.0377(14) 0.0567(16) -0.0005(12) 0.0227(13) 0.0000(12)
C16 0.0545(16) 0.0345(13) 0.0540(15) 0.0028(11) 0.0160(13) -0.0007(11)
C17 0.0639(18) 0.0418(15) 0.0694(19) 0.0009(13) 0.0260(15) 0.0004(13)
C18 0.0595(19) 0.064(2) 0.082(2) 0.0104(16) 0.0290(17) -0.0006(15)
C19 0.0574(18) 0.0501(17) 0.077(2) 0.0105(15) 0.0079(16) -0.0138(14)
C20 0.0664(19) 0.0338(14) 0.0687(19) -0.0026(13) 0.0057(15) -0.0023(13)
C21 0.0579(17) 0.0432(15) 0.0670(18) 0.0002(13) 0.0181(14) 0.0035(13)
C10D 0.138(9) 0.069(6) 0.071(7) -0.027(5) -0.009(6) -0.034(6)
C11D 0.270(14) 0.098(9) 0.118(10) -0.007(7) -0.006(10) -0.095(9)
N1 0.0622(18) 0.082(2) 0.085(2) 0.0096(17) 0.0251(16) 0.0032(16)
N2 0.0622(15) 0.0410(12) 0.0598(14) -0.0019(10) 0.0210(12) -0.0089(11)
N3 0.0555(14) 0.0510(14) 0.0724(16) 0.0003(12) 0.0183(13) -0.0054(11)
N4 0.089(3) 0.0550(19) 0.110(3) -0.0238(17) 0.005(2) -0.0044(18)
O1 0.0890(19) 0.094(2) 0.127(2) 0.0184(18) 0.0089(17) 0.0228(16)
O2 0.0749(18) 0.125(2) 0.105(2) -0.0128(19) -0.0071(16) -0.0001(17)
O3 0.1025(18) 0.0707(15) 0.0720(15) -0.0084(12) 0.0356(14) -0.0067(13)
O4 0.082(5) 0.044(3) 0.106(6) -0.014(3) 0.027(5) -0.022(3)
O5 0.0753(16) 0.0664(15) 0.127(2) 0.0342(15) 0.0155(15) -0.0012(13)
O6 0.116(8) 0.112(10) 0.201(13) -0.082(8) 0.027(8) 0.015(5)
O7 0.155(7) 0.035(3) 0.104(8) -0.009(3) -0.006(5) -0.026(4)
O4D 0.091(6) 0.055(4) 0.099(6) -0.007(3) 0.017(5) -0.028(4)
O6D 0.058(5) 0.053(5) 0.206(14) -0.051(6) 0.012(7) 0.014(4)
O7D 0.120(9) 0.086(9) 0.123(13) -0.047(8) 0.037(8) -0.036(7)

loop_
_atom_type_symbol
_atom_type_description
_atom_type_scat_dispersion_real
_atom_type_scat_dispersion_imag
_atom_type_scat_source
C C 0.0033 0.0016 'International Tables Vol C Tables 4.2.6.8 and 6.1.1.4'
H H 0.0000 0.0000 'International Tables Vol C Tables 4.2.6.8 and 6.1.1.4'
N N 0.0061 0.0033 'International Tables Vol C Tables 4.2.6.8 and 6.1.1.4'
O O 0.0106 0.0060 'International Tables Vol C Tables 4.2.6.8 and 6.1.1.4'

loop_
_geom_angle_atom_site_label_1
_geom_angle_atom_site_label_2
_geom_angle_atom_site_label_3
_geom_angle
C6 C1 C2 121.6(3)
C6 C1 N1 119.3(3)
C2 C1 N1 119.0(3)
C1 C2 C3 119.0(3)
C2 C3 C4 121.1(3)
C5 C4 C3 118.3(3)
C5 C4 C7 119.0(2)
C3 C4 C7 122.7(2)
C6 C5 C4 121.2(3)
C1 C6 C5 118.8(3)
N2 C7 C15 105.6(2)
N2 C7 C4 124.4(2)
C15 C7 C4 130.0(2)
N2 C8 C9 111.7(2)
O3 C9 O4D 123.3(5)
O3 C9 O4 125.5(5)
O4D C9 O4 24.9(6)
O3 C9 C8 124.5(3)
O4D C9 C8 110.9(5)
O4 C9 C8 108.4(5)
O4 C10 C11 104.2(10)
N3 C12 C15 111.1(2)
N3 C12 C13 118.9(3)
C15 C12 C13 130.0(3)
O5 C13 C12 120.3(3)
O5 C13 C14 121.2(3)
C12 C13 C14 118.5(3)
C7 C15 C12 105.4(2)
C7 C15 C16 124.3(2)
C12 C15 C16 130.3(2)
C21 C16 C17 118.7(3)
C21 C16 C15 120.6(3)
C17 C16 C15 120.7(2)
C16 C17 C18 121.3(3)
C19 C18 C17 120.2(3)
C20 C19 C18 117.9(3)
C19 C20 C21 123.2(3)
C19 C20 N4 119.0(3)
C21 C20 N4 117.8(3)
C16 C21 C20 118.7(3)
O4D C10D C11D 104.2(8)
O2 N1 O1 123.2(3)
O2 N1 C1 118.9(3)
O1 N1 C1 117.9(3)
N3 N2 C7 112.8(2)
N3 N2 C8 117.6(2)
C7 N2 C8 129.3(3)
C12 N3 N2 105.0(2)
O6D N4 O7 119.4(11)
O6D N4 O7D 120.0(13)
O7 N4 O7D 21.2(15)
O6D N4 O6 30.2(11)
O7 N4 O6 128.8(11)
O7D N4 O6 117.1(14)
O6D N4 C20 119.9(9)
O7 N4 C20 115.4(8)
O7D N4 C20 120.1(11)
O6 N4 C20 115.3(8)
C9 O4 C10 122.2(8)
C9 O4D C10D 111.7(7)

loop_
_geom_bond_atom_site_label_1
_geom_bond_atom_site_label_2
_geom_bond_distance
C1 C6 1.372(4)
C1 C2 1.373(4)
C1 N1 1.454(4)
C2 C3 1.374(4)
C3 C4 1.389(4)
C4 C5 1.387(4)
C4 C7 1.461(4)
C5 C6 1.376(4)
C7 N2 1.362(3)
C7 C15 1.385(4)
C8 N2 1.459(3)
C8 C9 1.498(4)
C9 O3 1.189(4)
C9 O4D 1.324(5)
C9 O4 1.332(5)
C10 O4 1.462(5)
C10 C11 1.486(5)
C12 N3 1.336(4)
C12 C15 1.399(4)
C12 C13 1.482(4)
C13 O5 1.208(4)
C13 C14 1.486(5)
C15 C16 1.488(4)
C16 C21 1.382(4)
C16 C17 1.384(4)
C17 C18 1.389(4)
C18 C19 1.373(5)
C19 C20 1.370(4)
C20 C21 1.383(4)
C20 N4 1.470(4)
C10D O4D 1.459(5)
C10D C11D 1.487(5)
N1 O2 1.215(4)
N1 O1 1.221(4)
N2 N3 1.340(3)
N4 O6D 1.224(5)
N4 O7 1.224(5)
N4 O7D 1.227(5)
N4 O6 1.228(5)
